data_7121625
loop_
_publ_author_name
'Zhang, Fan'
'Cao, Xiao-Ming'
'Wang, Jiwei'
'Jiao, Jiajun'
'Huang, Yongming'
'Shi, Min'
'Braunstein, Pierre'
'Zhang, Jun'

_publ_section_title
;
 A tritopic carbanionic N-heterocyclic dicarbene and its homo- and
 heterometallic coinage metal complexes.
;
_journal_issue 45
_journal_name_full 'Chemical communications (Cambridge, England)'
_journal_page_first 5736
_journal_page_last 5739
_journal_paper_doi 10.1039/c8cc02192a
_journal_volume 54
_journal_year 2018
_chemical_formula_moiety 'C64 H64 Au2 Br Cu N2 O P2'
_chemical_formula_sum 'C64 H64 Au2 Br Cu N2 O P2'
_chemical_formula_weight 1476.49
_space_group_crystal_system monoclinic
_space_group_IT_number 14
_space_group_name_Hall '-P 2ybc'
_space_group_name_H-M_alt 'P 1 21/c 1'
_symmetry_space_group_name_Hall '-P 2ybc'
_symmetry_space_group_name_H-M 'P 1 21/c 1'
_atom_sites_solution_hydrogens geom
_atom_sites_solution_primary dual
_audit_creation_date 2016-12-08
_audit_creation_method
;
Olex2 1.2
(compiled 2016.11.30 svn.r3356 for OlexSys, GUI svn.r5269)
;
_audit_update_record
;
2017-01-22 deposited with the CCDC.
2018-05-09 downloaded from the CCDC.
;
_cell_angle_alpha 90
_cell_angle_beta 107.238(2)
_cell_angle_gamma 90
_cell_formula_units_Z 4
_cell_length_a 18.6441(15)
_cell_length_b 14.8478(13)
_cell_length_c 24.590(2)
_cell_measurement_reflns_used 4710
_cell_measurement_temperature 130
_cell_measurement_theta_max 23.410
_cell_measurement_theta_min 2.21
_cell_volume 6501.3(9)
_computing_cell_refinement 'SAINT v7.68A (Bruker, 2009)'
_computing_data_reduction 'SAINT v7.68A (Bruker, 2009)'
_computing_molecular_graphics 'Olex2 (Dolomanov et al., 2009)'
_computing_publication_material 'Olex2 (Dolomanov et al., 2009)'
_computing_structure_refinement 'XL (Sheldrick, 2008)'
_computing_structure_solution 'ShelXT (Sheldrick, 2015)'
_diffrn_ambient_temperature 130
_diffrn_measured_fraction_theta_full 0.999
_diffrn_measured_fraction_theta_max 0.999
_diffrn_measurement_device_type 'Bruker APEX-II CCD'
_diffrn_measurement_method '\f and \w scans'
_diffrn_radiation_monochromator graphite
_diffrn_radiation_type MoK\a
_diffrn_radiation_wavelength 0.71073
_diffrn_reflns_av_R_equivalents 0.1063
_diffrn_reflns_av_unetI/netI 0.1232
_diffrn_reflns_Laue_measured_fraction_full 0.999
_diffrn_reflns_Laue_measured_fraction_max 0.999
_diffrn_reflns_limit_h_max 26
_diffrn_reflns_limit_h_min -25
_diffrn_reflns_limit_k_max 21
_diffrn_reflns_limit_k_min -21
_diffrn_reflns_limit_l_max 35
_diffrn_reflns_limit_l_min -27
_diffrn_reflns_number 66695
_diffrn_reflns_point_group_measured_fraction_full 0.999
_diffrn_reflns_point_group_measured_fraction_max 0.999
_diffrn_reflns_theta_full 25.242
_diffrn_reflns_theta_max 30.65
_diffrn_reflns_theta_min 0.87
_diffrn_standards_number 0
_exptl_absorpt_coefficient_mu 5.528
_exptl_absorpt_correction_T_max 0.7461
_exptl_absorpt_correction_T_min 0.5210
_exptl_absorpt_correction_type multi-scan
_exptl_absorpt_process_details
;
SADABS-2008/1 (Bruker,2008) was used for absorption correction.
wR2(int) was 0.1191 before and 0.0576 after correction.
The Ratio of minimum to maximum transmission is 0.6983.
The \l/2 correction factor is 0.0015.
;
_exptl_crystal_colour colourless
_exptl_crystal_density_diffrn 1.509
_exptl_crystal_description block
_exptl_crystal_F_000 2888
_exptl_crystal_size_max 0.1
_exptl_crystal_size_mid 0.08
_exptl_crystal_size_min 0.05
_refine_diff_density_max 1.031
_refine_diff_density_min -1.727
_refine_diff_density_rms 0.157
_refine_ls_extinction_method none
_refine_ls_goodness_of_fit_ref 1.027
_refine_ls_hydrogen_treatment constr
_refine_ls_matrix_type full
_refine_ls_number_parameters 684
_refine_ls_number_reflns 12760
_refine_ls_number_restraints 36
_refine_ls_restrained_S_all 1.037
_refine_ls_R_factor_all 0.0735
_refine_ls_R_factor_gt 0.0417
_refine_ls_shift/su_max 0.001
_refine_ls_shift/su_mean 0.000
_refine_ls_structure_factor_coef Fsqd
_refine_ls_weighting_details 'w=1/[\s^2^(Fo^2^)+(0.0384P)^2^] where P=(Fo^2^+2Fc^2^)/3'
_refine_ls_weighting_scheme calc
_refine_ls_wR_factor_gt 0.0861
_refine_ls_wR_factor_ref 0.0972
_reflns_Friedel_coverage 0.000
_reflns_number_gt 8934
_reflns_number_total 12760
_reflns_threshold_expression 'I > 2\s(I)'
_cod_data_source_file c8cc02192a2.cif
_cod_data_source_block mo_dm16837_0m
_cod_depositor_comments 'Adding full bibliography for 7121624--7121626.cif.'
_cod_original_cell_volume 6501.2(9)
_cod_database_code 7121625
_shelxl_version_number 2014-3
_shelx_space_group_comment
;
The symmetry employed for this shelxl refinement is uniquely defined
by the following loop, which should always be used as a source of
symmetry information in preference to the above space-group names.
They are only intended as comments.
;
_shelx_estimated_absorpt_t_max 0.770
_shelx_estimated_absorpt_t_min 0.608
_olex2_refinement_description
;
1. Fixed Uiso
 At 1.2 times of:
  All C(H) groups
 At 1.5 times of:
  All C(H,H,H) groups
2. Uiso/Uaniso restraints and constraints
Br1 \\sim Br1' \\sim Cu1 \\sim Cu1': within 2A with sigma of 0.005 and sigma
for terminal atoms of 0.01
Uanis(Cu1) \\sim Ueq, Uanis(Br1) \\sim Ueq: with sigma of 0.01 and sigma for
terminal atoms of 0.02
Uanis(Cu1) \\sim Ueq, Uanis(Br1) \\sim Ueq, Uanis(Cu1') \\sim Ueq, Uanis(Br1')
\\sim Ueq: with sigma of 0.005 and sigma for terminal atoms of 0.01
3. Others
 Fixed Sof: Br1(0.75) Br1'(0.25) Cu1(0.75) Cu1'(0.25)
4.a Ternary CH refined with riding coordinates:
 C11(H11), C14(H14), C23(H23), C26(H26)
4.b Aromatic/amide H refined with riding coordinates:
 C7(H7), C8(H8), C9(H9), C19(H19), C20(H20), C21(H21), C30(H30), C31(H31),
 C32(H32), C33(H33), C34(H34), C36(H36), C37(H37), C38(H38), C39(H39), C40(H40),
  C42(H42), C43(H43), C44(H44), C45(H45), C46(H46), C48(H48), C49(H49),
 C50(H50), C51(H51), C52(H52), C54(H54), C55(H55), C56(H56), C57(H57), C58(H58),
  C60(H60), C61(H61), C62(H62), C63(H63), C64(H64)
4.c Idealised Me refined as rotating group:
 C12(H12A,H12B,H12C), C13(H13A,H13B,H13C), C15(H15A,H15B,H15C), C16(H16A,H16B,
 H16C), C24(H24A,H24B,H24C), C25(H25A,H25B,H25C), C27(H27A,H27B,H27C), C28(H28A,
 H28B,H28C)
;
_olex2_submission_special_instructions 'No special instructions were received'

loop_
_space_group_symop_operation_xyz
'x, y, z'
'-x, y+1/2, -z+1/2'
'-x, -y, -z'
'x, -y-1/2, z-1/2'

loop_
_atom_site_label
_atom_site_type_symbol
_atom_site_fract_x
_atom_site_fract_y
_atom_site_fract_z
_atom_site_U_iso_or_equiv
_atom_site_adp_type
_atom_site_occupancy
_atom_site_site_symmetry_order
_atom_site_calc_flag
_atom_site_refinement_flags_posn
_atom_site_refinement_flags_adp
_atom_site_refinement_flags_occupancy
_atom_site_disorder_assembly
_atom_site_disorder_group
Au1 Au 0.45437(2) 0.50503(2) 0.33583(2) 0.01814(7) Uani 1 1 d . . . . .
Au2 Au 0.35766(2) 0.69423(2) 0.36211(2) 0.02272(8) Uani 1 1 d . . . . .
Br1 Br -0.04077(11) 0.55047(13) 0.17872(11) 0.0965(8) Uani 0.75 1 d . U P A 1
Br1' Br -0.0471(4) 0.5385(5) 0.2153(3) 0.0766(18) Uani 0.25 1 d . U P B 2
Cu1 Cu 0.0771(2) 0.5306(3) 0.22589(10) 0.0267(6) Uani 0.75 1 d . U P A 1
Cu1' Cu 0.0766(7) 0.5282(9) 0.2447(3) 0.0259(17) Uani 0.25 1 d . U P B 2
P1 P 0.58211(10) 0.49458(12) 0.36413(7) 0.0188(4) Uani 1 1 d . . . . .
P2 P 0.41897(10) 0.81430(12) 0.41374(8) 0.0236(4) Uani 1 1 d . . . . .
O1 O 0.3260(3) 0.3573(3) 0.2809(2) 0.0334(13) Uani 1 1 d . . . . .
N1 N 0.2202(3) 0.4434(4) 0.2591(2) 0.0225(13) Uani 1 1 d . . . . .
N2 N 0.2225(3) 0.5872(4) 0.2937(2) 0.0211(13) Uani 1 1 d . . . . .
C1 C 0.2989(4) 0.4325(5) 0.2837(3) 0.0249(16) Uani 1 1 d . . . . .
C2 C 0.3407(4) 0.5117(4) 0.3092(3) 0.0170(14) Uani 1 1 d . . . . .
C3 C 0.3018(4) 0.5866(4) 0.3162(3) 0.0190(15) Uani 1 1 d . . . . .
C4 C 0.1811(4) 0.5194(4) 0.2642(3) 0.0257(16) Uani 1 1 d . . . . .
C5 C 0.1767(4) 0.3678(4) 0.2284(3) 0.0269(17) Uani 1 1 d . . . . .
C6 C 0.1376(4) 0.3126(5) 0.2560(3) 0.0286(17) Uani 1 1 d . . . . .
C7 C 0.0949(4) 0.2433(5) 0.2241(4) 0.034(2) Uani 1 1 d . . . . .
H7 H 0.0672 0.2052 0.2416 0.041 Uiso 1 1 calc R . . . .
C8 C 0.0914(4) 0.2282(5) 0.1688(4) 0.039(2) Uani 1 1 d . . . . .
H8 H 0.0608 0.1811 0.1480 0.047 Uiso 1 1 calc R . . . .
C9 C 0.1324(5) 0.2816(5) 0.1432(3) 0.043(2) Uani 1 1 d . . . . .
H9 H 0.1300 0.2706 0.1046 0.051 Uiso 1 1 calc R . . . .
C10 C 0.1773(4) 0.3514(5) 0.1726(3) 0.0350(19) Uani 1 1 d . . . . .
C11 C 0.2240(5) 0.4079(5) 0.1433(3) 0.044(2) Uani 1 1 d . . . . .
H11 H 0.2668 0.4344 0.1738 0.052 Uiso 1 1 calc R . . . .
C12 C 0.1762(6) 0.4860(6) 0.1109(4) 0.067(3) Uani 1 1 d . . . . .
H12A H 0.1347 0.4619 0.0798 0.100 Uiso 1 1 calc GR . . . .
H12B H 0.2074 0.5253 0.0953 0.100 Uiso 1 1 calc GR . . . .
H12C H 0.1559 0.5205 0.1370 0.100 Uiso 1 1 calc GR . . . .
C13 C 0.2570(5) 0.3517(6) 0.1047(4) 0.051(2) Uani 1 1 d . . . . .
H13A H 0.2820 0.2985 0.1255 0.077 Uiso 1 1 calc GR . . . .
H13B H 0.2936 0.3879 0.0927 0.077 Uiso 1 1 calc GR . . . .
H13C H 0.2167 0.3326 0.0711 0.077 Uiso 1 1 calc GR . . . .
C14 C 0.1418(4) 0.3226(5) 0.3191(3) 0.0338(19) Uani 1 1 d . . . . .
H14 H 0.1674 0.3810 0.3331 0.041 Uiso 1 1 calc R . . . .
C15 C 0.0634(5) 0.3257(6) 0.3269(4) 0.049(2) Uani 1 1 d . . . . .
H15A H 0.0349 0.3759 0.3048 0.073 Uiso 1 1 calc GR . . . .
H15B H 0.0678 0.3343 0.3673 0.073 Uiso 1 1 calc GR . . . .
H15C H 0.0371 0.2690 0.3136 0.073 Uiso 1 1 calc GR . . . .
C16 C 0.1892(5) 0.2466(5) 0.3538(4) 0.045(2) Uani 1 1 d . . . . .
H16A H 0.1669 0.1884 0.3392 0.067 Uiso 1 1 calc GR . . . .
H16B H 0.1907 0.2527 0.3938 0.067 Uiso 1 1 calc GR . . . .
H16C H 0.2403 0.2500 0.3507 0.067 Uiso 1 1 calc GR . . . .
C17 C 0.1807(4) 0.6650(5) 0.3044(3) 0.0255(16) Uani 1 1 d . . . . .
C18 C 0.1670(4) 0.7385(5) 0.2669(3) 0.0302(18) Uani 1 1 d . . . . .
C19 C 0.1244(4) 0.8085(5) 0.2780(3) 0.0340(18) Uani 1 1 d . . . . .
H19 H 0.1131 0.8581 0.2525 0.041 Uiso 1 1 calc R . . . .
C20 C 0.0979(4) 0.8091(5) 0.3248(3) 0.0343(19) Uani 1 1 d . . . . .
H20 H 0.0701 0.8590 0.3318 0.041 Uiso 1 1 calc R . . . .
C21 C 0.1125(4) 0.7355(5) 0.3614(3) 0.0261(16) Uani 1 1 d . . . . .
H21 H 0.0931 0.7346 0.3931 0.031 Uiso 1 1 calc R . . . .
C22 C 0.1552(4) 0.6628(4) 0.3525(3) 0.0239(16) Uani 1 1 d . . . . .
C23 C 0.1701(4) 0.5852(5) 0.3949(3) 0.0336(19) Uani 1 1 d . . . . .
H23 H 0.2002 0.5388 0.3819 0.040 Uiso 1 1 calc R . . . .
C24 C 0.2154(5) 0.6161(6) 0.4536(3) 0.047(2) Uani 1 1 d . . . . .
H24A H 0.2608 0.6471 0.4512 0.071 Uiso 1 1 calc GR . . . .
H24B H 0.2297 0.5637 0.4788 0.071 Uiso 1 1 calc GR . . . .
H24C H 0.1852 0.6574 0.4689 0.071 Uiso 1 1 calc GR . . . .
C25 C 0.0984(5) 0.5419(6) 0.3968(4) 0.049(2) Uani 1 1 d . . . . .
H25A H 0.0712 0.5831 0.4148 0.073 Uiso 1 1 calc GR . . . .
H25B H 0.1098 0.4861 0.4189 0.073 Uiso 1 1 calc GR . . . .
H25C H 0.0674 0.5282 0.3580 0.073 Uiso 1 1 calc GR . . . .
C26 C 0.1960(4) 0.7414(5) 0.2154(3) 0.0350(19) Uani 1 1 d . . . . .
H26 H 0.2297 0.6883 0.2174 0.042 Uiso 1 1 calc R . . . .
C27 C 0.1310(5) 0.7350(7) 0.1596(4) 0.058(3) Uani 1 1 d . . . . .
H27A H 0.1017 0.6804 0.1602 0.088 Uiso 1 1 calc GR . . . .
H27B H 0.1515 0.7323 0.1272 0.088 Uiso 1 1 calc GR . . . .
H27C H 0.0986 0.7880 0.1559 0.088 Uiso 1 1 calc GR . . . .
C28 C 0.2412(5) 0.8255(5) 0.2153(4) 0.053(3) Uani 1 1 d . . . . .
H28A H 0.2105 0.8786 0.2167 0.080 Uiso 1 1 calc GR . . . .
H28B H 0.2567 0.8274 0.1805 0.080 Uiso 1 1 calc GR . . . .
H28C H 0.2858 0.8254 0.2487 0.080 Uiso 1 1 calc GR . . . .
C29 C 0.6137(4) 0.3787(4) 0.3638(3) 0.0232(15) Uani 1 1 d . . . . .
C30 C 0.5816(4) 0.3259(5) 0.3163(3) 0.0355(19) Uani 1 1 d . . . . .
H30 H 0.5449 0.3511 0.2845 0.043 Uiso 1 1 calc R . . . .
C31 C 0.6026(5) 0.2369(5) 0.3149(4) 0.042(2) Uani 1 1 d . . . . .
H31 H 0.5807 0.2015 0.2820 0.051 Uiso 1 1 calc R . . . .
C32 C 0.6547(5) 0.1996(5) 0.3605(4) 0.041(2) Uani 1 1 d . . . . .
H32 H 0.6685 0.1383 0.3592 0.049 Uiso 1 1 calc R . . . .
C33 C 0.6874(5) 0.2505(5) 0.4086(3) 0.041(2) Uani 1 1 d . . . . .
H33 H 0.7231 0.2243 0.4406 0.049 Uiso 1 1 calc R . . . .
C34 C 0.6673(4) 0.3401(5) 0.4092(3) 0.0326(19) Uani 1 1 d . . . . .
H34 H 0.6909 0.3759 0.4416 0.039 Uiso 1 1 calc R . . . .
C35 C 0.6284(4) 0.5555(4) 0.3197(3) 0.0206(15) Uani 1 1 d . . . . .
C36 C 0.7013(4) 0.5356(5) 0.3200(3) 0.0314(18) Uani 1 1 d . . . . .
H36 H 0.7271 0.4866 0.3422 0.038 Uiso 1 1 calc R . . . .
C37 C 0.7365(5) 0.5854(5) 0.2889(3) 0.039(2) Uani 1 1 d . . . . .
H37 H 0.7862 0.5708 0.2891 0.046 Uiso 1 1 calc R . . . .
C38 C 0.6996(5) 0.6575(5) 0.2568(3) 0.0339(19) Uani 1 1 d . . . . .
H38 H 0.7242 0.6924 0.2353 0.041 Uiso 1 1 calc R . . . .
C39 C 0.6272(4) 0.6790(5) 0.2559(3) 0.0314(18) Uani 1 1 d . . . . .
H39 H 0.6017 0.7284 0.2339 0.038 Uiso 1 1 calc R . . . .
C40 C 0.5920(4) 0.6266(5) 0.2877(3) 0.0263(17) Uani 1 1 d . . . . .
H40 H 0.5421 0.6405 0.2872 0.032 Uiso 1 1 calc R . . . .
C41 C 0.6241(4) 0.5359(4) 0.4361(3) 0.0208(15) Uani 1 1 d . . . . .
C42 C 0.6842(4) 0.5933(5) 0.4514(3) 0.0347(19) Uani 1 1 d . . . . .
H42 H 0.7057 0.6143 0.4232 0.042 Uiso 1 1 calc R . . . .
C43 C 0.7139(5) 0.6212(6) 0.5067(3) 0.045(2) Uani 1 1 d . . . . .
H43 H 0.7560 0.6605 0.5166 0.054 Uiso 1 1 calc R . . . .
C44 C 0.6828(5) 0.5923(6) 0.5478(3) 0.040(2) Uani 1 1 d . . . . .
H44 H 0.7031 0.6120 0.5860 0.048 Uiso 1 1 calc R . . . .
C45 C 0.6223(5) 0.5349(6) 0.5335(3) 0.041(2) Uani 1 1 d . . . . .
H45 H 0.6013 0.5139 0.5619 0.049 Uiso 1 1 calc R . . . .
C46 C 0.5922(4) 0.5079(5) 0.4778(3) 0.0284(17) Uani 1 1 d . . . . .
H46 H 0.5494 0.4698 0.4677 0.034 Uiso 1 1 calc R . . . .
C47 C 0.4677(4) 0.8832(4) 0.3753(3) 0.0227(16) Uani 1 1 d . . . . .
C48 C 0.5120(4) 0.8391(5) 0.3456(3) 0.0277(17) Uani 1 1 d . . . . .
H48 H 0.5134 0.7752 0.3445 0.033 Uiso 1 1 calc R . . . .
C49 C 0.5536(5) 0.8902(5) 0.3180(3) 0.0354(19) Uani 1 1 d . . . . .
H49 H 0.5839 0.8608 0.2984 0.043 Uiso 1 1 calc R . . . .
C50 C 0.5510(5) 0.9823(5) 0.3189(3) 0.039(2) Uani 1 1 d . . . . .
H50 H 0.5797 1.0164 0.3001 0.046 Uiso 1 1 calc R . . . .
C51 C 0.5064(5) 1.0267(5) 0.3474(3) 0.042(2) Uani 1 1 d . . . . .
H51 H 0.5036 1.0906 0.3472 0.050 Uiso 1 1 calc R . . . .
C52 C 0.4663(4) 0.9764(5) 0.3759(3) 0.0313(18) Uani 1 1 d . . . . .
H52 H 0.4373 1.0064 0.3963 0.038 Uiso 1 1 calc R . . . .
C53 C 0.4884(4) 0.7915(5) 0.4809(3) 0.0238(16) Uani 1 1 d . . . . .
C54 C 0.5555(4) 0.8382(5) 0.5000(3) 0.0265(17) Uani 1 1 d . . . . .
H54 H 0.5683 0.8803 0.4753 0.032 Uiso 1 1 calc R . . . .
C55 C 0.6050(4) 0.8254(5) 0.5545(3) 0.0329(19) Uani 1 1 d . . . . .
H55 H 0.6512 0.8572 0.5663 0.039 Uiso 1 1 calc R . . . .
C56 C 0.5859(4) 0.7661(5) 0.5906(3) 0.0331(19) Uani 1 1 d . . . . .
H56 H 0.6181 0.7584 0.6283 0.040 Uiso 1 1 calc R . . . .
C57 C 0.5197(4) 0.7172(5) 0.5721(3) 0.0340(19) Uani 1 1 d . . . . .
H57 H 0.5074 0.6752 0.5971 0.041 Uiso 1 1 calc R . . . .
C58 C 0.4715(4) 0.7290(5) 0.5178(3) 0.0321(18) Uani 1 1 d . . . . .
H58 H 0.4267 0.6945 0.5056 0.039 Uiso 1 1 calc R . . . .
C59 C 0.3519(4) 0.8890(5) 0.4321(3) 0.0293(17) Uani 1 1 d . . . . .
C60 C 0.3657(5) 0.9221(5) 0.4873(4) 0.042(2) Uani 1 1 d . . . . .
H60 H 0.4110 0.9075 0.5160 0.051 Uiso 1 1 calc R . . . .
C61 C 0.3123(6) 0.9767(6) 0.4999(5) 0.055(3) Uani 1 1 d . . . . .
H61 H 0.3210 0.9993 0.5374 0.066 Uiso 1 1 calc R . . . .
C62 C 0.2470(6) 0.9982(6) 0.4586(5) 0.069(3) Uani 1 1 d . . . . .
H62 H 0.2113 1.0361 0.4678 0.083 Uiso 1 1 calc R . . . .
C63 C 0.2326(5) 0.9659(6) 0.4042(5) 0.076(4) Uani 1 1 d . . . . .
H63 H 0.1872 0.9806 0.3759 0.091 Uiso 1 1 calc R . . . .
C64 C 0.2862(5) 0.9107(6) 0.3913(4) 0.059(3) Uani 1 1 d . . . . .
H64 H 0.2769 0.8879 0.3538 0.071 Uiso 1 1 calc R . . . .

loop_
_atom_site_aniso_label
_atom_site_aniso_U_11
_atom_site_aniso_U_22
_atom_site_aniso_U_33
_atom_site_aniso_U_23
_atom_site_aniso_U_13
_atom_site_aniso_U_12
Au1 0.01450(13) 0.01863(13) 0.02129(14) -0.00005(11) 0.00530(10) -0.00018(11)
Au2 0.01716(14) 0.01596(13) 0.03248(16) -0.00424(12) 0.00342(11) -0.00202(11)
Br1 0.0344(9) 0.0418(10) 0.180(2) -0.0153(14) -0.0187(14) 0.0040(7)
Br1' 0.054(3) 0.057(3) 0.109(4) -0.001(3) 0.010(3) -0.002(2)
Cu1 0.0143(7) 0.0196(8) 0.0403(16) -0.0057(13) -0.0010(13) 0.0003(6)
Cu1' 0.020(2) 0.021(2) 0.031(3) -0.004(3) 0.000(3) -0.0017(16)
P1 0.0160(9) 0.0179(9) 0.0226(9) 0.0015(7) 0.0060(7) -0.0008(8)
P2 0.0201(10) 0.0168(9) 0.0323(11) -0.0035(8) 0.0054(8) -0.0025(8)
O1 0.026(3) 0.023(3) 0.045(3) -0.007(2) 0.002(3) 0.005(2)
N1 0.021(3) 0.015(3) 0.027(3) -0.007(2) 0.000(3) -0.007(2)
N2 0.017(3) 0.018(3) 0.028(3) -0.004(2) 0.005(3) 0.000(2)
C1 0.019(4) 0.032(4) 0.025(4) -0.001(3) 0.008(3) -0.004(3)
C2 0.019(4) 0.018(3) 0.015(3) -0.002(3) 0.006(3) -0.005(3)
C3 0.011(3) 0.020(4) 0.024(4) 0.001(3) 0.001(3) -0.006(3)
C4 0.027(4) 0.014(4) 0.034(4) 0.001(3) 0.006(3) -0.003(3)
C5 0.018(4) 0.015(4) 0.042(5) 0.003(3) 0.000(3) -0.001(3)
C6 0.021(4) 0.019(4) 0.045(5) -0.004(3) 0.007(3) 0.000(3)
C7 0.023(4) 0.016(4) 0.065(6) -0.005(4) 0.015(4) -0.008(3)
C8 0.025(4) 0.032(5) 0.054(6) -0.018(4) 0.002(4) -0.010(4)
C9 0.041(5) 0.041(5) 0.039(5) -0.014(4) 0.002(4) -0.012(4)
C10 0.024(4) 0.033(4) 0.040(5) -0.002(4) -0.003(4) -0.006(4)
C11 0.045(5) 0.037(5) 0.040(5) 0.002(4) 0.000(4) -0.012(4)
C12 0.092(9) 0.045(6) 0.067(7) -0.001(5) 0.030(6) -0.005(6)
C13 0.051(6) 0.059(6) 0.046(6) 0.004(5) 0.020(5) -0.008(5)
C14 0.025(4) 0.026(4) 0.054(5) -0.013(4) 0.019(4) -0.010(3)
C15 0.043(6) 0.039(5) 0.073(6) -0.009(4) 0.031(5) -0.001(4)
C16 0.050(6) 0.031(5) 0.058(6) -0.004(4) 0.023(5) -0.006(4)
C17 0.013(4) 0.024(4) 0.040(5) -0.002(3) 0.008(3) -0.002(3)
C18 0.017(4) 0.026(4) 0.045(5) -0.004(3) 0.003(4) -0.012(3)
C19 0.028(4) 0.022(4) 0.047(5) 0.007(4) 0.003(4) 0.006(3)
C20 0.027(4) 0.018(4) 0.056(5) -0.007(4) 0.010(4) 0.005(3)
C21 0.011(3) 0.027(4) 0.040(4) 0.000(3) 0.008(3) 0.008(3)
C22 0.017(4) 0.016(3) 0.035(4) -0.005(3) 0.002(3) -0.001(3)
C23 0.036(5) 0.025(4) 0.037(5) -0.005(3) 0.007(4) 0.003(4)
C24 0.050(6) 0.044(5) 0.039(5) -0.011(4) 0.000(4) 0.002(4)
C25 0.051(6) 0.041(5) 0.054(6) 0.019(4) 0.015(5) -0.003(4)
C26 0.033(5) 0.021(4) 0.057(6) 0.006(4) 0.024(4) 0.001(3)
C27 0.050(6) 0.074(7) 0.055(6) 0.008(5) 0.021(5) 0.006(5)
C28 0.066(7) 0.025(5) 0.083(7) 0.003(4) 0.045(6) -0.010(4)
C29 0.025(4) 0.020(4) 0.025(4) 0.001(3) 0.008(3) -0.004(3)
C30 0.027(4) 0.027(4) 0.046(5) 0.004(4) 0.000(4) 0.005(3)
C31 0.037(5) 0.026(4) 0.059(6) -0.010(4) 0.007(5) -0.006(4)
C32 0.041(5) 0.011(4) 0.067(6) 0.007(4) 0.013(5) -0.004(4)
C33 0.052(6) 0.027(5) 0.037(5) 0.012(4) 0.003(4) 0.013(4)
C34 0.042(5) 0.023(4) 0.027(4) 0.004(3) 0.001(4) 0.002(4)
C35 0.026(4) 0.010(3) 0.028(4) -0.002(3) 0.012(3) 0.001(3)
C36 0.029(4) 0.023(4) 0.049(5) 0.013(3) 0.021(4) 0.005(3)
C37 0.037(5) 0.029(5) 0.065(6) 0.009(4) 0.038(5) 0.007(4)
C38 0.048(5) 0.023(4) 0.043(5) 0.004(3) 0.033(4) -0.008(4)
C39 0.045(5) 0.020(4) 0.034(4) 0.010(3) 0.020(4) 0.000(3)
C40 0.025(4) 0.027(4) 0.031(4) 0.009(3) 0.014(3) 0.008(3)
C41 0.016(4) 0.022(4) 0.024(4) 0.005(3) 0.003(3) 0.005(3)
C42 0.025(4) 0.040(5) 0.037(5) 0.000(4) 0.006(4) -0.004(4)
C43 0.045(6) 0.045(5) 0.040(5) -0.011(4) 0.004(4) -0.011(4)
C44 0.038(5) 0.047(5) 0.026(4) -0.014(4) -0.006(4) 0.007(4)
C45 0.041(5) 0.058(6) 0.026(4) -0.001(4) 0.013(4) 0.011(4)
C46 0.023(4) 0.031(4) 0.030(4) -0.003(3) 0.005(3) -0.003(3)
C47 0.027(4) 0.021(4) 0.014(3) -0.001(3) -0.003(3) -0.004(3)
C48 0.032(4) 0.021(4) 0.027(4) -0.004(3) 0.004(3) -0.004(3)
C49 0.042(5) 0.043(5) 0.024(4) -0.008(4) 0.015(4) -0.003(4)
C50 0.046(5) 0.045(5) 0.025(4) 0.003(4) 0.010(4) -0.014(4)
C51 0.054(6) 0.029(5) 0.041(5) 0.002(4) 0.010(4) 0.000(4)
C52 0.038(5) 0.024(4) 0.027(4) 0.000(3) 0.002(4) 0.001(3)
C53 0.025(4) 0.024(4) 0.026(4) -0.002(3) 0.013(3) -0.001(3)
C54 0.022(4) 0.026(4) 0.030(4) 0.007(3) 0.004(3) -0.006(3)
C55 0.036(5) 0.025(4) 0.035(5) 0.001(3) 0.007(4) -0.001(3)
C56 0.035(5) 0.036(4) 0.025(4) -0.004(3) 0.003(4) 0.008(4)
C57 0.032(5) 0.044(5) 0.028(4) 0.010(3) 0.012(4) -0.002(4)
C58 0.031(5) 0.033(4) 0.032(4) 0.003(3) 0.010(4) -0.007(4)
C59 0.018(4) 0.020(4) 0.052(5) -0.009(3) 0.014(4) -0.005(3)
C60 0.054(6) 0.027(4) 0.055(6) -0.002(4) 0.030(5) -0.003(4)
C61 0.066(7) 0.034(5) 0.085(7) -0.013(5) 0.051(6) -0.003(5)
C62 0.040(6) 0.039(6) 0.135(11) -0.028(6) 0.034(7) -0.008(5)
C63 0.024(5) 0.045(6) 0.133(10) -0.034(6) -0.015(6) 0.008(4)
C64 0.030(5) 0.054(6) 0.082(7) -0.034(5) -0.002(5) 0.007(4)

loop_
_atom_type_symbol
_atom_type_description
_atom_type_scat_dispersion_real
_atom_type_scat_dispersion_imag
_atom_type_scat_source
C C 0.0033 0.0016 'International Tables Vol C Tables 4.2.6.8 and 6.1.1.4'
H H 0.0000 0.0000 'International Tables Vol C Tables 4.2.6.8 and 6.1.1.4'
Au Au -2.0133 8.8022 'International Tables Vol C Tables 4.2.6.8 and 6.1.1.4'
Br Br -0.2901 2.4595 'International Tables Vol C Tables 4.2.6.8 and 6.1.1.4'
Cu Cu 0.3201 1.2651 'International Tables Vol C Tables 4.2.6.8 and 6.1.1.4'
N N 0.0061 0.0033 'International Tables Vol C Tables 4.2.6.8 and 6.1.1.4'
O O 0.0106 0.0060 'International Tables Vol C Tables 4.2.6.8 and 6.1.1.4'
P P 0.1023 0.0942 'International Tables Vol C Tables 4.2.6.8 and 6.1.1.4'

loop_
_geom_angle_atom_site_label_1
_geom_angle_atom_site_label_2
_geom_angle_atom_site_label_3
_geom_angle
C2 Au1 P1 178.51(18)
C3 Au2 P2 179.39(19)
C4 Cu1 Br1 176.3(3)
C4 Cu1' Br1' 175.9(5)
C29 P1 Au1 111.9(2)
C29 P1 C35 104.8(3)
C35 P1 Au1 114.9(2)
C41 P1 Au1 112.6(2)
C41 P1 C29 106.1(3)
C41 P1 C35 105.8(3)
C47 P2 Au2 113.4(2)
C47 P2 C59 105.8(3)
C53 P2 Au2 117.8(2)
C53 P2 C47 104.4(3)
C53 P2 C59 104.2(3)
C59 P2 Au2 110.2(2)
C1 N1 C5 118.6(6)
C4 N1 C1 124.4(6)
C4 N1 C5 116.9(6)
C3 N2 C17 119.0(5)
C4 N2 C3 125.0(6)
C4 N2 C17 116.0(6)
O1 C1 N1 117.9(6)
O1 C1 C2 125.5(6)
N1 C1 C2 116.6(6)
C1 C2 Au1 118.5(5)
C3 C2 Au1 122.9(5)
C3 C2 C1 118.5(6)
N2 C3 Au2 120.7(4)
C2 C3 Au2 120.1(5)
C2 C3 N2 119.1(6)
N1 C4 Cu1 121.4(5)
N1 C4 Cu1' 125.2(6)
N2 C4 Cu1 122.9(5)
N2 C4 Cu1' 118.4(6)
N2 C4 N1 115.5(6)
C6 C5 N1 119.4(6)
C6 C5 C10 122.0(7)
C10 C5 N1 118.5(6)
C5 C6 C14 123.7(6)
C7 C6 C5 117.1(7)
C7 C6 C14 119.2(7)
C6 C7 H7 118.9
C8 C7 C6 122.2(7)
C8 C7 H7 118.9
C7 C8 H8 120.2
C7 C8 C9 119.6(7)
C9 C8 H8 120.2
C8 C9 H9 119.3
C8 C9 C10 121.4(8)
C10 C9 H9 119.3
C5 C10 C11 122.4(7)
C9 C10 C5 117.4(7)
C9 C10 C11 120.1(7)
C10 C11 H11 107.6
C10 C11 C12 109.5(8)
C12 C11 H11 107.6
C13 C11 C10 112.5(7)
C13 C11 H11 107.6
C13 C11 C12 111.7(7)
C11 C12 H12A 109.5
C11 C12 H12B 109.5
C11 C12 H12C 109.5
H12A C12 H12B 109.5
H12A C12 H12C 109.5
H12B C12 H12C 109.5
C11 C13 H13A 109.5
C11 C13 H13B 109.5
C11 C13 H13C 109.5
H13A C13 H13B 109.5
H13A C13 H13C 109.5
H13B C13 H13C 109.5
C6 C14 H14 107.9
C15 C14 C6 111.4(6)
C15 C14 H14 107.9
C16 C14 C6 109.9(6)
C16 C14 H14 107.9
C16 C14 C15 111.5(7)
C14 C15 H15A 109.5
C14 C15 H15B 109.5
C14 C15 H15C 109.5
H15A C15 H15B 109.5
H15A C15 H15C 109.5
H15B C15 H15C 109.5
C14 C16 H16A 109.5
C14 C16 H16B 109.5
C14 C16 H16C 109.5
H16A C16 H16B 109.5
H16A C16 H16C 109.5
H16B C16 H16C 109.5
C18 C17 N2 119.9(6)
C22 C17 N2 117.9(6)
C22 C17 C18 122.2(7)
C17 C18 C26 122.1(7)
C19 C18 C17 117.2(7)
C19 C18 C26 120.7(7)
C18 C19 H19 118.7
C20 C19 C18 122.5(7)
C20 C19 H19 118.7
C19 C20 H20 120.5
C19 C20 C21 119.1(7)
C21 C20 H20 120.5
C20 C21 H21 119.5
C20 C21 C22 121.0(7)
C22 C21 H21 119.5
C17 C22 C23 123.9(6)
C21 C22 C17 117.9(6)
C21 C22 C23 118.2(6)
C22 C23 H23 107.8
C24 C23 C22 111.2(6)
C24 C23 H23 107.8
C25 C23 C22 111.4(6)
C25 C23 H23 107.8
C25 C23 C24 110.6(7)
C23 C24 H24A 109.5
C23 C24 H24B 109.5
C23 C24 H24C 109.5
H24A C24 H24B 109.5
H24A C24 H24C 109.5
H24B C24 H24C 109.5
C23 C25 H25A 109.5
C23 C25 H25B 109.5
C23 C25 H25C 109.5
H25A C25 H25B 109.5
H25A C25 H25C 109.5
H25B C25 H25C 109.5
C18 C26 H26 108.1
C18 C26 C27 111.1(6)
C27 C26 H26 108.1
C28 C26 C18 111.3(7)
C28 C26 H26 108.1
C28 C26 C27 110.1(7)
C26 C27 H27A 109.5
C26 C27 H27B 109.5
C26 C27 H27C 109.5
H27A C27 H27B 109.5
H27A C27 H27C 109.5
H27B C27 H27C 109.5
C26 C28 H28A 109.5
C26 C28 H28B 109.5
C26 C28 H28C 109.5
H28A C28 H28B 109.5
H28A C28 H28C 109.5
H28B C28 H28C 109.5
C30 C29 P1 118.6(5)
C34 C29 P1 123.0(5)
C34 C29 C30 118.4(7)
C29 C30 H30 119.8
C31 C30 C29 120.4(7)
C31 C30 H30 119.8
C30 C31 H31 119.8
C32 C31 C30 120.4(8)
C32 C31 H31 119.8
C31 C32 H32 119.7
C31 C32 C33 120.5(7)
C33 C32 H32 119.7
C32 C33 H33 120.6
C32 C33 C34 118.8(7)
C34 C33 H33 120.6
C29 C34 C33 121.4(7)
C29 C34 H34 119.3
C33 C34 H34 119.3
C36 C35 P1 121.9(5)
C40 C35 P1 119.0(5)
C40 C35 C36 119.0(6)
C35 C36 H36 119.5
C37 C36 C35 120.9(7)
C37 C36 H36 119.5
C36 C37 H37 120.1
C36 C37 C38 119.8(7)
C38 C37 H37 120.1
C37 C38 H38 119.8
C39 C38 C37 120.5(7)
C39 C38 H38 119.8
C38 C39 H39 120.6
C38 C39 C40 118.7(7)
C40 C39 H39 120.6
C35 C40 C39 121.1(7)
C35 C40 H40 119.5
C39 C40 H40 119.5
C42 C41 P1 124.0(6)
C42 C41 C46 118.5(7)
C46 C41 P1 117.5(5)
C41 C42 H42 119.4
C41 C42 C43 121.2(8)
C43 C42 H42 119.4
C42 C43 H43 120.0
C42 C43 C44 120.0(8)
C44 C43 H43 120.0
C43 C44 H44 120.0
C43 C44 C45 119.9(7)
C45 C44 H44 120.0
C44 C45 H45 120.1
C44 C45 C46 119.8(8)
C46 C45 H45 120.1
C41 C46 H46 119.7
C45 C46 C41 120.6(7)
C45 C46 H46 119.7
C48 C47 P2 117.9(5)
C52 C47 P2 123.1(6)
C52 C47 C48 118.9(7)
C47 C48 H48 120.2
C49 C48 C47 119.5(7)
C49 C48 H48 120.2
C48 C49 H49 119.8
C50 C49 C48 120.5(7)
C50 C49 H49 119.8
C49 C50 H50 119.8
C49 C50 C51 120.5(8)
C51 C50 H50 119.8
C50 C51 H51 120.4
C52 C51 C50 119.3(7)
C52 C51 H51 120.4
C47 C52 C51 121.3(8)
C47 C52 H52 119.3
C51 C52 H52 119.3
C54 C53 P2 123.3(5)
C54 C53 C58 117.8(7)
C58 C53 P2 118.8(5)
C53 C54 H54 119.0
C53 C54 C55 122.1(7)
C55 C54 H54 119.0
C54 C55 H55 120.5
C56 C55 C54 119.0(7)
C56 C55 H55 120.5
C55 C56 H56 120.0
C55 C56 C57 120.0(7)
C57 C56 H56 120.0
C56 C57 H57 119.6
C58 C57 C56 120.7(7)
C58 C57 H57 119.6
C53 C58 H58 119.9
C57 C58 C53 120.3(7)
C57 C58 H58 119.9
C60 C59 P2 120.9(6)
C64 C59 P2 119.3(6)
C64 C59 C60 119.8(8)
C59 C60 H60 120.5
C61 C60 C59 119.0(9)
C61 C60 H60 120.5
C60 C61 H61 119.7
C62 C61 C60 120.6(10)
C62 C61 H61 119.7
C61 C62 H62 119.5
C63 C62 C61 121.1(10)
C63 C62 H62 119.5
C62 C63 H63 120.7
C62 C63 C64 118.6(10)
C64 C63 H63 120.7
C59 C64 C63 121.0(9)
C59 C64 H64 119.5
C63 C64 H64 119.5

loop_
_geom_bond_atom_site_label_1
_geom_bond_atom_site_label_2
_geom_bond_distance
Au1 P1 2.2799(17)
Au1 C2 2.027(6)
Au2 P2 2.2884(18)
Au2 C3 2.053(6)
Br1 Cu1 2.180(4)
Br1' Cu1' 2.207(14)
Cu1 C4 1.895(8)
Cu1' C4 1.869(14)
P1 C29 1.820(7)
P1 C35 1.821(7)
P1 C41 1.815(7)
P2 C47 1.808(7)
P2 C53 1.802(7)
P2 C59 1.826(7)
O1 C1 1.236(8)
N1 C1 1.421(8)
N1 C4 1.370(8)
N1 C5 1.456(8)
N2 C3 1.416(8)
N2 C4 1.343(8)
N2 C17 1.462(8)
C1 C2 1.448(9)
C2 C3 1.367(9)
C5 C6 1.397(10)
C5 C10 1.400(10)
C6 C7 1.393(9)
C6 C14 1.538(10)
C7 H7 0.9500
C7 C8 1.361(10)
C8 H8 0.9500
C8 C9 1.377(11)
C9 H9 0.9500
C9 C10 1.392(10)
C10 C11 1.532(11)
C11 H11 1.0000
C11 C12 1.534(12)
C11 C13 1.524(11)
C12 H12A 0.9800
C12 H12B 0.9800
C12 H12C 0.9800
C13 H13A 0.9800
C13 H13B 0.9800
C13 H13C 0.9800
C14 H14 1.0000
C14 C15 1.530(10)
C14 C16 1.529(10)
C15 H15A 0.9800
C15 H15B 0.9800
C15 H15C 0.9800
C16 H16A 0.9800
C16 H16B 0.9800
C16 H16C 0.9800
C17 C18 1.402(10)
C17 C22 1.397(10)
C18 C19 1.384(10)
C18 C26 1.518(10)
C19 H19 0.9500
C19 C20 1.379(10)
C20 H20 0.9500
C20 C21 1.392(10)
C21 H21 0.9500
C21 C22 1.397(9)
C22 C23 1.524(10)
C23 H23 1.0000
C23 C24 1.513(10)
C23 C25 1.495(11)
C24 H24A 0.9800
C24 H24B 0.9800
C24 H24C 0.9800
C25 H25A 0.9800
C25 H25B 0.9800
C25 H25C 0.9800
C26 H26 1.0000
C26 C27 1.541(11)
C26 C28 1.507(10)
C27 H27A 0.9800
C27 H27B 0.9800
C27 H27C 0.9800
C28 H28A 0.9800
C28 H28B 0.9800
C28 H28C 0.9800
C29 C30 1.387(10)
C29 C34 1.383(9)
C30 H30 0.9500
C30 C31 1.381(10)
C31 H31 0.9500
C31 C32 1.364(11)
C32 H32 0.9500
C32 C33 1.383(11)
C33 H33 0.9500
C33 C34 1.384(10)
C34 H34 0.9500
C35 C36 1.389(9)
C35 C40 1.370(9)
C36 H36 0.9500
C36 C37 1.366(9)
C37 H37 0.9500
C37 C38 1.386(10)
C38 H38 0.9500
C38 C39 1.380(10)
C39 H39 0.9500
C39 C40 1.397(9)
C40 H40 0.9500
C41 C42 1.370(10)
C41 C46 1.392(9)
C42 H42 0.9500
C42 C43 1.372(10)
C43 H43 0.9500
C43 C44 1.373(11)
C44 H44 0.9500
C44 C45 1.374(11)
C45 H45 0.9500
C45 C46 1.377(10)
C46 H46 0.9500
C47 C48 1.416(10)
C47 C52 1.383(9)
C48 H48 0.9500
C48 C49 1.397(10)
C49 H49 0.9500
C49 C50 1.369(10)
C50 H50 0.9500
C50 C51 1.401(11)
C51 H51 0.9500
C51 C52 1.384(11)
C52 H52 0.9500
C53 C54 1.386(9)
C53 C58 1.399(9)
C54 H54 0.9500
C54 C55 1.396(9)
C55 H55 0.9500
C55 C56 1.371(10)
C56 H56 0.9500
C56 C57 1.387(10)
C57 H57 0.9500
C57 C58 1.382(10)
C58 H58 0.9500
C59 C60 1.394(10)
C59 C64 1.373(11)
C60 H60 0.9500
C60 C61 1.388(11)
C61 H61 0.9500
C61 C62 1.371(14)
C62 H62 0.9500
C62 C63 1.369(15)
C63 H63 0.9500
C63 C64 1.399(12)
C64 H64 0.9500

loop_
_smtbx_masks_void_nr
_smtbx_masks_void_average_x
_smtbx_masks_void_average_y
_smtbx_masks_void_average_z
_smtbx_masks_void_volume
_smtbx_masks_void_count_electrons
1 0.000 -0.682 0.000 554.3 174.0
2 0.000 -0.049 0.500 554.3 174.0
